data_4500669
loop_
_publ_author_name
'Chen, Lijuan'
'Shi, Dongying'
'Zhao, Junwei'
'Wang, Yulong'
'Ma, Pengtao'
'Wang, Jingping'
'Niu, Jingyang'

_publ_section_title
;
 Three Transition-Metal Substituted Polyoxotungstates Containing Keggin
 Fragments: From Trimer to One-Dimensional Chain to Two-Dimensional Sheet
;
_journal_issue 5
_journal_name_full 'Crystal Growth &amp; Design'
_journal_page_first 1913
_journal_paper_doi 10.1021/cg200077r
_journal_volume 11
_journal_year 2011
_chemical_formula_sum 'Cd6 H56 K8 O96 Si2 W18'
_chemical_formula_weight 5945.13
_chemical_name_systematic
; 
 ? 
;
_space_group_IT_number 15
_symmetry_cell_setting monoclinic
_symmetry_space_group_name_Hall '-C 2yc'
_symmetry_space_group_name_H-M 'C 1 2/c 1'
_atom_sites_solution_hydrogens NONE
_atom_sites_solution_primary direct
_atom_sites_solution_secondary difmap
_audit_creation_method SHELXL-97
_cell_angle_alpha 90.00
_cell_angle_beta 96.985(5)
_cell_angle_gamma 90.00
_cell_formula_units_Z 4
_cell_length_a 23.838(8)
_cell_length_b 12.084(4)
_cell_length_c 30.450(10)
_cell_measurement_reflns_used 9893
_cell_measurement_temperature 296(2)
_cell_measurement_theta_max 28.17
_cell_measurement_theta_min 2.26
_cell_volume 8706(5)
_computing_cell_refinement 'Bruker SMART'
_computing_data_collection 'Bruker SMART'
_computing_data_reduction 'Bruker SAINT'
_computing_molecular_graphics 'Bruker SHELXTL'
_computing_publication_material 'Bruker SHELXTL'
_computing_structure_refinement 'SHELXL-97 (Sheldrick, 1997)'
_computing_structure_solution 'SHELXS-97 (Sheldrick, 1990)'
_diffrn_ambient_temperature 296(2)
_diffrn_detector_area_resol_mean NONE
_diffrn_measured_fraction_theta_full 0.980
_diffrn_measured_fraction_theta_max 0.980
_diffrn_measurement_device_type 'CCD area detector'
_diffrn_measurement_method 'phi and omega scans'
_diffrn_radiation_monochromator graphite
_diffrn_radiation_source 'fine-focus sealed tube'
_diffrn_radiation_type MoK\a
_diffrn_radiation_wavelength 0.71073
_diffrn_reflns_av_R_equivalents 0.0388
_diffrn_reflns_av_sigmaI/netI 0.0438
_diffrn_reflns_limit_h_max 27
_diffrn_reflns_limit_h_min -28
_diffrn_reflns_limit_k_max 14
_diffrn_reflns_limit_k_min -14
_diffrn_reflns_limit_l_max 26
_diffrn_reflns_limit_l_min -36
_diffrn_reflns_number 21396
_diffrn_reflns_theta_full 25.00
_diffrn_reflns_theta_max 25.00
_diffrn_reflns_theta_min 1.97
_diffrn_standards_decay_% NONE
_diffrn_standards_interval_count NONE
_diffrn_standards_interval_time NONE
_diffrn_standards_number NONE
_exptl_absorpt_coefficient_mu 25.639
_exptl_absorpt_correction_T_max 0.1489
_exptl_absorpt_correction_T_min 0.0378
_exptl_absorpt_correction_type multi-scan
_exptl_absorpt_process_details SADABS
_exptl_crystal_colour colorless
_exptl_crystal_density_diffrn 4.536
_exptl_crystal_density_method 'not measured'
_exptl_crystal_description PRISM
_exptl_crystal_F_000 10496
_exptl_crystal_size_max 0.37
_exptl_crystal_size_mid 0.17
_exptl_crystal_size_min 0.12
_refine_diff_density_max 4.812
_refine_diff_density_min -2.016
_refine_diff_density_rms 0.326
_refine_ls_extinction_method none
_refine_ls_goodness_of_fit_ref 1.029
_refine_ls_hydrogen_treatment constr
_refine_ls_matrix_type full
_refine_ls_number_parameters 585
_refine_ls_number_reflns 7517
_refine_ls_number_restraints 6
_refine_ls_restrained_S_all 1.030
_refine_ls_R_factor_all 0.0364
_refine_ls_R_factor_gt 0.0325
_refine_ls_shift/su_max 0.001
_refine_ls_shift/su_mean 0.000
_refine_ls_structure_factor_coef Fsqd
_refine_ls_weighting_details 'calc w=1/[\s^2^(Fo^2^)+(0.0361P)^2^+201.3238P] where P=(Fo^2^+2Fc^2^)/3'
_refine_ls_weighting_scheme calc
_refine_ls_wR_factor_gt 0.0762
_refine_ls_wR_factor_ref 0.0780
_reflns_number_gt 6873
_reflns_number_total 7517
_reflns_threshold_expression >2sigma(I)
_cod_data_source_file cg200077r_si_002.cif
_cod_data_source_block 3
_cod_depositor_comments
;
The following automatic conversions were performed:

'_symmetry_cell_setting' value 'Monoclinic' changed to 'monoclinic'
according to /home/saulius/struct/CIF-dictionaries/cif_core.dic
dictionary named 'cif_core.dic' version 2.4.1 from
2010-06-29.

'_exptl_absorpt_correction_type' value 'MULTI-SCAN'
changed to 'multi-scan' according to
/home/saulius/struct/CIF-dictionaries/cif_core.dic dictionary named
'cif_core.dic' version 2.4.1 from
2010-06-29.

'_refine_ls_hydrogen_treatment' value 'CONSTR' changed
to 'constr' according to
/home/saulius/struct/CIF-dictionaries/cif_core.dic dictionary named
'cif_core.dic' version 2.4.1 from 2010-06-29.

Automatic conversion script
Id: cif_fix_values 1715 2011-07-08 13:25:40Z adriana 
;
_cod_original_sg_symbol_H-M C2/c
_cod_database_code 4500669

loop_
_symmetry_equiv_pos_as_xyz
'x, y, z'
'-x, y, -z+1/2'
'x+1/2, y+1/2, z'
'-x+1/2, y+1/2, -z+1/2'
'-x, -y, -z'
'x, -y, z-1/2'
'-x+1/2, -y+1/2, -z'
'x+1/2, -y+1/2, z-1/2'

loop_
_atom_site_label
_atom_site_type_symbol
_atom_site_fract_x
_atom_site_fract_y
_atom_site_fract_z
_atom_site_U_iso_or_equiv
_atom_site_adp_type
_atom_site_occupancy
_atom_site_symmetry_multiplicity
_atom_site_calc_flag
_atom_site_refinement_flags
W1 W 0.565248(18) 0.98219(3) 0.370500(13) 0.01355(10) Uani 1 1 d .
W2 W 0.701777(18) 1.00979(3) 0.323282(13) 0.01287(10) Uani 1 1 d .
W3 W 0.609467(18) 0.76259(3) 0.296055(13) 0.01344(10) Uani 1 1 d .
W4 W 0.722193(18) 0.59319(3) 0.332857(13) 0.01348(10) Uani 1 1 d .
W5 W 0.599017(18) 0.56594(3) 0.376081(13) 0.01327(10) Uani 1 1 d .
W6 W 0.554080(17) 0.78436(3) 0.449484(13) 0.01199(10) Uani 1 1 d .
W7 W 0.634646(17) 1.01076(3) 0.475587(13) 0.01019(10) Uani 1 1 d .
W8 W 0.770163(17) 1.03661(3) 0.428567(13) 0.01006(10) Uani 1 1 d .
W9 W 0.812567(18) 0.83647(3) 0.361778(13) 0.01285(10) Uani 1 1 d .
Cd1 Cd 0.81221(3) 0.76303(6) 0.47885(2) 0.01163(16) Uani 1 1 d .
Cd2 Cd 0.73048(3) 0.53910(6) 0.45270(2) 0.01371(16) Uani 1 1 d .
Cd3 Cd 0.39592(3) 0.72214(6) 0.45446(3) 0.01821(17) Uani 1 1 d .
Si1 Si 0.68583(11) 0.7966(2) 0.40937(9) 0.0083(5) Uani 1 1 d .
O1W O 0.7300(4) 0.3489(7) 0.4532(4) 0.041(2) Uani 1 1 d .
O2W O 0.4123(5) 0.6135(12) 0.5171(4) 0.078(4) Uani 1 1 d .
O3W O 0.4241(4) 0.5848(6) 0.4081(3) 0.0267(18) Uani 1 1 d .
O4W O 0.3820(4) 0.8192(7) 0.3892(3) 0.037(2) Uani 1 1 d .
O5W O 0.4278(8) 1.2135(14) 0.2117(6) 0.033(4) Uiso 0.50 1 d P
O5W' O 0.4401(9) 1.1976(18) 0.2504(8) 0.053(5) Uiso 0.50 1 d P
O6W O 0.6361(5) 0.3743(10) 0.2651(4) 0.065(3) Uani 1 1 d .
O7W O 0.3924(5) 1.0558(16) 0.2938(4) 0.092(5) Uani 1 1 d .
O8W O 0.6450(6) 0.2697(9) 0.3936(6) 0.086(5) Uani 1 1 d .
O9W O 0.6383(7) 0.5959(14) 0.1969(5) 0.107(6) Uani 1 1 d .
O10W O 0.4711(4) 1.2646(6) 0.0965(3) 0.039(2) Uani 1 1 d .
O11W O 0.5308(8) 0.4090(17) 0.0422(7) 0.124(6) Uiso 1 1 d .
O12W O 0.4720(6) 0.8955(16) -0.0619(4) 0.102(6) Uani 1 1 d .
O13W O 0.6165(5) 1.0433(8) 0.1176(4) 0.056(3) Uani 1 1 d .
O14W O 0.5000 0.504(3) 0.2500 0.165(13) Uiso 1 2 d S
O15W O 0.5000 0.9781(9) 0.2500 0.037(3) Uani 1 2 d S
O1 O 0.5146(3) 1.0692(7) 0.3424(3) 0.0245(18) Uani 1 1 d .
O2 O 0.5868(3) 1.0672(6) 0.4221(2) 0.0152(15) Uani 1 1 d .
O3 O 0.5207(3) 0.8931(6) 0.4022(2) 0.0173(16) Uani 1 1 d .
O4 O 0.5681(3) 0.8624(6) 0.3300(2) 0.0180(16) Uani 1 1 d .
O5 O 0.6323(3) 1.0334(6) 0.3490(2) 0.0170(16) Uani 1 1 d .
O6 O 0.6942(3) 1.1050(6) 0.2808(2) 0.0188(16) Uani 1 1 d .
O7 O 0.7372(3) 1.0971(6) 0.3698(2) 0.0167(16) Uani 1 1 d .
O8 O 0.7705(3) 0.9435(6) 0.3164(2) 0.0199(16) Uani 1 1 d .
O9 O 0.6639(3) 0.8827(5) 0.2974(2) 0.0143(15) Uani 1 1 d .
O10 O 0.5728(3) 0.7804(6) 0.2445(2) 0.0237(18) Uani 1 1 d .
O11 O 0.5695(3) 0.6457(6) 0.3181(2) 0.0184(16) Uani 1 1 d .
O12 O 0.6632(3) 0.7100(5) 0.3692(2) 0.0138(15) Uani 1 1 d .
O13 O 0.6679(3) 0.6679(6) 0.2845(2) 0.0160(15) Uani 1 1 d .
O14 O 0.7515(4) 0.5089(6) 0.2967(3) 0.0268(19) Uani 1 1 d .
O15 O 0.7567(3) 0.5504(6) 0.3854(2) 0.0183(16) Uani 1 1 d .
O16 O 0.7673(3) 0.7237(6) 0.3305(2) 0.0164(16) Uani 1 1 d .
O17 O 0.6548(3) 0.5071(5) 0.3408(2) 0.0190(16) Uani 1 1 d .
O18 O 0.5482(4) 0.4637(6) 0.3692(3) 0.0257(18) Uani 1 1 d .
O19 O 0.6383(3) 0.5275(5) 0.4274(2) 0.0152(15) Uani 1 1 d .
O20 O 0.5574(3) 0.6808(6) 0.4036(2) 0.0162(15) Uani 1 1 d .
O21 O 0.4883(3) 0.7544(7) 0.4669(3) 0.0250(18) Uani 1 1 d .
O22 O 0.6006(3) 0.7100(6) 0.4892(2) 0.0190(16) Uani 1 1 d .
O23 O 0.6311(3) 0.8650(5) 0.4241(2) 0.0113(14) Uiso 1 1 d .
O24 O 0.5704(3) 0.9235(6) 0.4832(2) 0.0133(15) Uani 1 1 d .
O25 O 0.6260(3) 1.1250(6) 0.5085(2) 0.0186(16) Uani 1 1 d .
O26 O 0.6821(3) 0.9257(6) 0.5128(2) 0.0123(14) Uani 1 1 d .
O27 O 0.6979(3) 1.0601(5) 0.4464(2) 0.0130(15) Uani 1 1 d .
O28 O 0.8048(3) 1.1617(6) 0.4445(2) 0.0173(16) Uani 1 1 d .
O29 O 0.7287(3) 0.8866(5) 0.3905(2) 0.0108(14) Uani 1 1 d .
O30 O 0.7907(3) 0.9474(6) 0.4750(2) 0.0151(15) Uani 1 1 d .
O31 O 0.8262(3) 0.9750(6) 0.3954(2) 0.0160(15) Uani 1 1 d .
O32 O 0.8732(3) 0.8342(7) 0.3356(3) 0.0269(19) Uani 1 1 d .
O33 O 0.8311(3) 0.7530(6) 0.4092(2) 0.0176(16) Uani 1 1 d .
O34 O 0.7175(3) 0.7312(5) 0.4513(2) 0.0126(15) Uani 1 1 d .
K1 K 0.47956(9) 1.14229(16) 0.27433(7) 0.009 Uiso 1 1 d .
K2 K 0.75053(14) 0.2997(2) 0.25902(9) 0.0348(7) Uani 1 1 d .
K3 K 0.53915(13) 0.7174(3) 0.16011(10) 0.0436(8) Uani 1 1 d .
K4 K 0.2725(5) 0.8057(8) 0.3511(3) 0.081(3) Uani 0.50 1 d P
K5 K 0.5158(4) 1.2883(9) 0.1599(5) 0.036(3) Uani 0.30 1 d PU
K5' K 0.5233(8) 1.3122(17) 0.1868(9) 0.053(5) Uani 0.20 1 d P

loop_
_atom_site_aniso_label
_atom_site_aniso_U_11
_atom_site_aniso_U_22
_atom_site_aniso_U_33
_atom_site_aniso_U_23
_atom_site_aniso_U_13
_atom_site_aniso_U_12
W1 0.0149(2) 0.0162(2) 0.0082(2) -0.00049(16) -0.00376(16) 0.00136(16)
W2 0.0174(2) 0.0146(2) 0.0060(2) 0.00153(15) -0.00087(16) -0.00226(16)
W3 0.0180(2) 0.0151(2) 0.0060(2) -0.00117(15) -0.00362(16) -0.00154(16)
W4 0.0193(2) 0.0144(2) 0.0066(2) -0.00113(16) 0.00055(16) 0.00118(16)
W5 0.0152(2) 0.0144(2) 0.0092(2) 0.00048(16) -0.00262(16) -0.00344(16)
W6 0.0084(2) 0.0183(2) 0.0087(2) 0.00018(16) -0.00147(15) -0.00272(15)
W7 0.0102(2) 0.01334(19) 0.0064(2) -0.00175(15) -0.00182(15) 0.00026(15)
W8 0.0117(2) 0.01215(19) 0.0059(2) 0.00044(15) -0.00096(15) -0.00208(15)
W9 0.0144(2) 0.0167(2) 0.0078(2) -0.00041(15) 0.00296(16) -0.00024(16)
Cd1 0.0111(4) 0.0154(4) 0.0078(4) 0.0005(3) -0.0010(3) -0.0005(3)
Cd2 0.0155(4) 0.0166(4) 0.0084(4) -0.0011(3) -0.0014(3) -0.0011(3)
Cd3 0.0130(4) 0.0231(4) 0.0185(4) -0.0058(3) 0.0018(3) -0.0028(3)
Si1 0.0091(14) 0.0109(12) 0.0046(13) -0.0002(10) -0.0005(10) -0.0007(10)
O1W 0.044(6) 0.017(4) 0.064(7) -0.001(4) 0.011(5) 0.008(4)
O2W 0.043(7) 0.125(11) 0.062(8) 0.059(8) -0.015(6) -0.037(7)
O3W 0.030(5) 0.024(4) 0.025(5) -0.003(3) 0.003(4) -0.002(3)
O4W 0.046(6) 0.040(5) 0.026(5) 0.011(4) 0.003(4) -0.005(4)
O6W 0.078(9) 0.057(7) 0.058(8) -0.018(6) 0.006(6) -0.026(6)
O7W 0.034(7) 0.210(17) 0.030(6) -0.002(8) -0.003(5) 0.020(9)
O8W 0.078(10) 0.037(6) 0.135(14) -0.006(7) -0.022(9) -0.005(6)
O9W 0.098(11) 0.138(13) 0.070(9) -0.062(9) -0.047(8) 0.083(10)
O10W 0.057(7) 0.010(4) 0.055(6) -0.004(4) 0.023(5) -0.005(4)
O12W 0.057(9) 0.216(18) 0.039(7) 0.041(9) 0.026(6) -0.020(10)
O13W 0.064(8) 0.044(6) 0.067(8) -0.009(5) 0.036(6) -0.013(5)
O15W 0.047(9) 0.023(6) 0.036(8) 0.000 -0.017(6) 0.000
O1 0.023(5) 0.032(4) 0.017(4) 0.002(3) -0.006(3) 0.011(3)
O2 0.018(4) 0.016(4) 0.011(4) -0.005(3) 0.000(3) 0.000(3)
O3 0.010(4) 0.026(4) 0.017(4) 0.004(3) 0.003(3) 0.002(3)
O4 0.023(4) 0.020(4) 0.011(4) -0.002(3) 0.003(3) -0.003(3)
O5 0.023(4) 0.019(4) 0.009(4) -0.006(3) 0.002(3) -0.003(3)
O6 0.021(4) 0.019(4) 0.017(4) 0.007(3) 0.004(3) 0.000(3)
O7 0.025(4) 0.017(4) 0.007(4) -0.001(3) 0.000(3) -0.009(3)
O8 0.026(5) 0.026(4) 0.008(4) 0.002(3) 0.003(3) 0.002(3)
O9 0.017(4) 0.015(3) 0.011(4) -0.002(3) 0.002(3) -0.003(3)
O10 0.029(5) 0.025(4) 0.013(4) -0.007(3) -0.012(3) 0.001(3)
O11 0.016(4) 0.022(4) 0.017(4) -0.005(3) -0.002(3) -0.002(3)
O12 0.018(4) 0.013(3) 0.009(4) -0.005(3) -0.002(3) -0.003(3)
O13 0.015(4) 0.023(4) 0.009(4) -0.002(3) -0.004(3) -0.001(3)
O14 0.039(5) 0.028(4) 0.015(4) 0.000(3) 0.011(4) 0.004(4)
O15 0.018(4) 0.022(4) 0.015(4) -0.001(3) 0.001(3) 0.004(3)
O16 0.023(4) 0.022(4) 0.004(3) -0.002(3) -0.001(3) -0.001(3)
O17 0.030(5) 0.010(3) 0.016(4) 0.000(3) 0.000(3) -0.001(3)
O18 0.032(5) 0.024(4) 0.021(4) 0.002(3) -0.001(3) -0.008(3)
O19 0.013(4) 0.016(3) 0.016(4) -0.001(3) -0.002(3) 0.001(3)
O20 0.013(4) 0.019(4) 0.015(4) -0.001(3) -0.004(3) 0.000(3)
O21 0.014(4) 0.037(5) 0.025(4) -0.003(4) 0.009(3) -0.009(3)
O22 0.015(4) 0.028(4) 0.012(4) 0.009(3) -0.004(3) -0.003(3)
O24 0.009(4) 0.023(4) 0.007(4) 0.000(3) -0.003(3) -0.001(3)
O25 0.021(4) 0.021(4) 0.012(4) -0.006(3) 0.000(3) 0.003(3)
O26 0.007(4) 0.020(4) 0.009(4) 0.002(3) -0.002(3) 0.000(3)
O27 0.014(4) 0.014(3) 0.011(4) 0.000(3) 0.001(3) 0.000(3)
O28 0.017(4) 0.016(4) 0.019(4) -0.001(3) 0.003(3) -0.007(3)
O29 0.017(4) 0.010(3) 0.006(3) 0.001(3) 0.001(3) -0.004(3)
O30 0.021(4) 0.017(4) 0.008(4) 0.002(3) 0.003(3) 0.002(3)
O31 0.007(4) 0.023(4) 0.018(4) -0.004(3) 0.001(3) -0.004(3)
O32 0.017(4) 0.037(5) 0.029(5) -0.005(4) 0.013(4) -0.001(3)
O33 0.018(4) 0.025(4) 0.010(4) 0.007(3) 0.005(3) 0.008(3)
O34 0.015(4) 0.012(3) 0.011(4) 0.002(3) -0.001(3) 0.001(3)
K2 0.055(2) 0.0314(14) 0.0194(14) -0.0012(11) 0.0114(13) -0.0007(13)
K3 0.0284(17) 0.081(2) 0.0200(15) -0.0074(15) -0.0023(12) -0.0037(15)
K4 0.102(8) 0.088(6) 0.051(5) 0.010(5) -0.003(5) -0.020(5)
K5 0.018(5) 0.022(5) 0.068(7) 0.022(5) 0.005(5) 0.001(4)
K5' 0.028(10) 0.049(11) 0.088(17) -0.005(11) 0.027(11) -0.006(8)

loop_
_atom_type_symbol
_atom_type_description
_atom_type_scat_dispersion_real
_atom_type_scat_dispersion_imag
_atom_type_scat_source
H H 0.0000 0.0000 'International Tables Vol C Tables 4.2.6.8 and 6.1.1.4'
O O 0.0106 0.0060 'International Tables Vol C Tables 4.2.6.8 and 6.1.1.4'
Si Si 0.0817 0.0704 'International Tables Vol C Tables 4.2.6.8 and 6.1.1.4'
K K 0.2009 0.2494 'International Tables Vol C Tables 4.2.6.8 and 6.1.1.4'
Cd Cd -0.8075 1.2024 'International Tables Vol C Tables 4.2.6.8 and 6.1.1.4'
W W -0.8490 6.8722 'International Tables Vol C Tables 4.2.6.8 and 6.1.1.4'

loop_
_geom_angle_atom_site_label_1
_geom_angle_atom_site_label_2
_geom_angle_atom_site_label_3
_geom_angle
_geom_angle_site_symmetry_1
_geom_angle_site_symmetry_3
O1 W1 O3 101.5(4) . .
O1 W1 O2 100.5(3) . .
O3 W1 O2 89.9(3) . .
O1 W1 O5 101.2(4) . .
O3 W1 O5 157.3(3) . .
O2 W1 O5 87.4(3) . .
O1 W1 O4 102.5(3) . .
O3 W1 O4 88.0(3) . .
O2 W1 O4 156.9(3) . .
O5 W1 O4 85.8(3) . .
O1 W1 K1 19.8(3) . .
O3 W1 K1 113.5(2) . .
O2 W1 K1 114.8(2) . .
O5 W1 K1 88.0(2) . .
O4 W1 K1 87.0(2) . .
O1 W1 K3 89.7(3) . 2_655
O3 W1 K3 45.3(2) . 2_655
O2 W1 K3 135.2(2) . 2_655
O5 W1 K3 133.6(2) . 2_655
O4 W1 K3 47.8(2) . 2_655
K1 W1 K3 88.18(6) . 2_655
O6 W2 O8 102.5(3) . .
O6 W2 O7 100.7(3) . .
O8 W2 O7 90.4(3) . .
O6 W2 O9 103.1(3) . .
O8 W2 O9 89.2(3) . .
O7 W2 O9 155.6(3) . .
O6 W2 O5 100.8(3) . .
O8 W2 O5 156.6(3) . .
O7 W2 O5 86.6(3) . .
O9 W2 O5 84.3(3) . .
O6 W2 K2 88.0(2) . 4_655
O8 W2 K2 46.0(2) . 4_655
O7 W2 K2 136.2(2) . 4_655
O9 W2 K2 50.1(2) . 4_655
O5 W2 K2 134.2(2) . 4_655
O6 W2 K4 64.2(3) . 3
O8 W2 K4 93.2(3) . 3
O7 W2 K4 36.9(2) . 3
O9 W2 K4 167.4(2) . 3
O5 W2 K4 98.1(3) . 3
K2 W2 K4 125.40(16) 4_655 3
O10 W3 O13 102.2(3) . .
O10 W3 O11 101.5(4) . .
O13 W3 O11 91.7(3) . .
O10 W3 O4 100.1(3) . .
O13 W3 O4 157.3(3) . .
O11 W3 O4 87.9(3) . .
O10 W3 O9 100.9(3) . .
O13 W3 O9 87.2(3) . .
O11 W3 O9 157.3(3) . .
O4 W3 O9 84.5(3) . .
O10 W3 O12 172.5(3) . .
O13 W3 O12 72.6(3) . .
O11 W3 O12 73.6(3) . .
O4 W3 O12 85.5(3) . .
O9 W3 O12 84.4(3) . .
O10 W3 K2 87.7(3) . 4_655
O13 W3 K2 45.6(2) . 4_655
O11 W3 K2 137.1(2) . 4_655
O4 W3 K2 132.0(2) . 4_655
O9 W3 K2 47.6(2) . 4_655
O12 W3 K2 92.23(17) . 4_655
O10 W3 K3 87.1(3) . 2_655
O13 W3 K3 134.0(2) . 2_655
O11 W3 K3 42.5(2) . 2_655
O4 W3 K3 51.2(2) . 2_655
O9 W3 K3 135.7(2) . 2_655
O12 W3 K3 92.70(17) . 2_655
K2 W3 K3 174.38(6) 4_655 2_655
O14 W4 O15 103.0(4) . .
O14 W4 O16 101.0(3) . .
O15 W4 O16 94.2(3) . .
O14 W4 O17 99.8(4) . .
O15 W4 O17 91.8(3) . .
O16 W4 O17 156.5(3) . .
O14 W4 O13 94.1(3) . .
O15 W4 O13 162.7(3) . .
O16 W4 O13 85.3(3) . .
O17 W4 O13 82.4(3) . .
O14 W4 O12 166.2(3) . .
O15 W4 O12 89.4(3) . .
O16 W4 O12 83.9(3) . .
O17 W4 O12 73.4(3) . .
O13 W4 O12 73.3(3) . .
O14 W4 K4 52.1(3) . 3_545
O15 W4 K4 59.1(3) . 3_545
O16 W4 K4 127.3(3) . 3_545
O17 W4 K4 74.8(3) . 3_545
O13 W4 K4 133.4(2) . 3_545
O12 W4 K4 133.9(2) . 3_545
O14 W4 K2 78.5(3) . 4_655
O15 W4 K2 137.5(2) . 4_655
O16 W4 K2 45.2(2) . 4_655
O17 W4 K2 130.4(2) . 4_655
O13 W4 K2 48.8(2) . 4_655
O12 W4 K2 96.60(17) . 4_655
K4 W4 K2 129.51(15) 3_545 4_655
O18 W5 O19 102.0(3) . .
O18 W5 O17 100.8(3) . .
O19 W5 O17 93.8(3) . .
O18 W5 O20 100.1(3) . .
O19 W5 O20 92.8(3) . .
O17 W5 O20 156.2(3) . .
O18 W5 O11 94.0(3) . .
O19 W5 O11 164.1(3) . .
O17 W5 O11 83.3(3) . .
O20 W5 O11 84.1(3) . .
O18 W5 O12 167.7(3) . .
O19 W5 O12 89.6(3) . .
O17 W5 O12 74.0(3) . .
O20 W5 O12 83.2(3) . .
O11 W5 O12 74.6(3) . .
O18 W5 K3 74.9(3) . 2_655
O19 W5 K3 136.2(2) . 2_655
O17 W5 K3 129.9(2) . 2_655
O20 W5 K3 46.9(2) . 2_655
O11 W5 K3 48.2(2) . 2_655
O12 W5 K3 99.67(18) . 2_655
O21 W6 O22 101.3(4) . .
O21 W6 O20 101.9(3) . .
O22 W6 O20 95.1(3) . .
O21 W6 O24 98.3(3) . .
O22 W6 O24 90.5(3) . .
O20 W6 O24 157.5(3) . .
O21 W6 O3 93.4(3) . .
O22 W6 O3 164.2(3) . .
O20 W6 O3 87.3(3) . .
O24 W6 O3 81.6(3) . .
O21 W6 O23 166.3(3) . .
O22 W6 O23 89.2(3) . .
O20 W6 O23 85.7(3) . .
O24 W6 O23 72.5(2) . .
O3 W6 O23 75.4(3) . .
O21 W6 K3 77.1(3) . 2_655
O22 W6 K3 136.5(3) . 2_655
O20 W6 K3 45.0(2) . 2_655
O24 W6 K3 132.9(2) . 2_655
O3 W6 K3 52.5(2) . 2_655
O23 W6 K3 101.44(18) . 2_655
O25 W7 O26 101.5(3) . .
O25 W7 O24 102.5(3) . .
O26 W7 O24 93.4(3) . .
O25 W7 O27 100.0(3) . .
O26 W7 O27 90.0(3) . .
O24 W7 O27 156.0(3) . .
O25 W7 O2 95.9(3) . .
O26 W7 O2 162.5(3) . .
O24 W7 O2 84.3(3) . .
O27 W7 O2 85.4(3) . .
O25 W7 O23 169.9(3) . .
O26 W7 O23 87.8(3) . .
O24 W7 O23 72.6(3) . .
O27 W7 O23 83.8(3) . .
O2 W7 O23 75.0(3) . .
O28 W8 O30 103.0(3) . .
O28 W8 O27 101.8(3) . .
O30 W8 O27 92.0(3) . .
O28 W8 O31 98.3(3) . .
O30 W8 O31 92.4(3) . .
O27 W8 O31 157.9(3) . .
O28 W8 O7 93.0(3) . .
O30 W8 O7 164.0(3) . .
O27 W8 O7 86.0(3) . .
O31 W8 O7 83.9(3) . .
O28 W8 O29 165.9(3) . .
O30 W8 O29 89.0(3) . .
O27 W8 O29 85.0(3) . .
O31 W8 O29 73.4(3) . .
O7 W8 O29 75.0(3) . .
O28 W8 K4 55.1(3) . 3
O30 W8 K4 157.5(3) . 3
O27 W8 K4 97.2(3) . 3
O31 W8 K4 86.8(3) . 3
O7 W8 K4 38.1(2) . 3
O29 W8 K4 112.1(2) . 3
O32 W9 O33 103.2(4) . .
O32 W9 O16 102.1(3) . .
O33 W9 O16 94.0(3) . .
O32 W9 O31 99.1(3) . .
O33 W9 O31 93.0(3) . .
O16 W9 O31 155.5(3) . .
O32 W9 O8 93.8(4) . .
O33 W9 O8 162.8(3) . .
O16 W9 O8 85.0(3) . .
O31 W9 O8 81.4(3) . .
O32 W9 O29 165.2(3) . .
O33 W9 O29 88.9(3) . .
O16 W9 O29 85.2(3) . .
O31 W9 O29 71.5(2) . .
O8 W9 O29 73.9(3) . .
O32 W9 K2 78.9(3) . 4_655
O33 W9 K2 138.3(2) . 4_655
O16 W9 K2 46.2(2) . 4_655
O31 W9 K2 128.2(2) . 4_655
O8 W9 K2 47.6(2) . 4_655
O29 W9 K2 97.75(17) . 4_655
O22 Cd1 O33 98.0(3) 7_666 .
O22 Cd1 O30 94.1(3) 7_666 .
O33 Cd1 O30 94.3(2) . .
O22 Cd1 O26 93.3(3) 7_666 7_666
O33 Cd1 O26 92.0(2) . 7_666
O30 Cd1 O26 169.5(2) . 7_666
O22 Cd1 O34 88.1(3) 7_666 7_666
O33 Cd1 O34 173.8(3) . 7_666
O30 Cd1 O34 85.8(2) . 7_666
O26 Cd1 O34 87.1(2) 7_666 7_666
O22 Cd1 O34 174.9(2) 7_666 .
O33 Cd1 O34 87.0(3) . .
O30 Cd1 O34 86.7(2) . .
O26 Cd1 O34 85.3(2) 7_666 .
O34 Cd1 O34 86.9(2) 7_666 .
O22 Cd1 Cd2 135.06(19) 7_666 .
O33 Cd1 Cd2 84.8(2) . .
O30 Cd1 Cd2 130.59(19) . .
O26 Cd1 Cd2 41.77(17) 7_666 .
O34 Cd1 Cd2 90.50(17) 7_666 .
O34 Cd1 Cd2 43.94(16) . .
O22 Cd1 Cd1 131.78(19) 7_666 7_666
O33 Cd1 Cd1 130.2(2) . 7_666
O30 Cd1 Cd1 84.79(17) . 7_666
O26 Cd1 Cd1 84.77(16) 7_666 7_666
O34 Cd1 Cd1 43.66(17) 7_666 7_666
O34 Cd1 Cd1 43.19(16) . 7_666
Cd2 Cd1 Cd1 60.53(3) . 7_666
O22 Cd1 Cd2 87.8(2) 7_666 7_666
O33 Cd1 Cd2 137.02(18) . 7_666
O30 Cd1 Cd2 42.76(17) . 7_666
O26 Cd1 Cd2 130.35(17) 7_666 7_666
O34 Cd1 Cd2 43.28(16) 7_666 7_666
O34 Cd1 Cd2 89.29(16) . 7_666
Cd2 Cd1 Cd2 120.03(3) . 7_666
Cd1 Cd1 Cd2 59.50(3) 7_666 7_666
O15 Cd2 O19 93.4(3) . .
O15 Cd2 O26 94.0(3) . 7_666
O19 Cd2 O26 169.2(2) . 7_666
O15 Cd2 O1W 94.0(3) . .
O19 Cd2 O1W 86.2(3) . .
O26 Cd2 O1W 101.0(3) 7_666 .
O15 Cd2 O30 171.6(3) . 7_666
O19 Cd2 O30 90.8(3) . 7_666
O26 Cd2 O30 80.9(2) 7_666 7_666
O1W Cd2 O30 93.6(3) . 7_666
O15 Cd2 O34 88.5(2) . .
O19 Cd2 O34 86.2(2) . .
O26 Cd2 O34 86.2(2) 7_666 .
O1W Cd2 O34 172.2(3) . .
O30 Cd2 O34 84.5(2) 7_666 .
O15 Cd2 Cd1 87.09(19) . .
O19 Cd2 Cd1 130.15(17) . .
O26 Cd2 Cd1 42.66(17) 7_666 .
O1W Cd2 Cd1 143.5(3) . .
O30 Cd2 Cd1 84.61(18) 7_666 .
O34 Cd2 Cd1 43.97(17) . .
O15 Cd2 Cd1 131.34(19) . 7_666
O19 Cd2 Cd1 84.34(18) . 7_666
O26 Cd2 Cd1 84.88(17) 7_666 7_666
O1W Cd2 Cd1 134.1(2) . 7_666
O30 Cd2 Cd1 41.91(17) 7_666 7_666
O34 Cd2 Cd1 42.84(16) . 7_666
Cd1 Cd2 Cd1 59.97(3) . 7_666
O21 Cd3 O25 93.2(3) . 5_676
O21 Cd3 O28 171.2(3) . 3_445
O25 Cd3 O28 93.1(3) 5_676 3_445
O21 Cd3 O4W 95.4(3) . .
O25 Cd3 O4W 89.8(3) 5_676 .
O28 Cd3 O4W 90.8(3) 3_445 .
O21 Cd3 O2W 84.0(3) . .
O25 Cd3 O2W 94.5(5) 5_676 .
O28 Cd3 O2W 89.5(3) 3_445 .
O4W Cd3 O2W 175.7(5) . .
O21 Cd3 O3W 82.9(3) . .
O25 Cd3 O3W 170.6(3) 5_676 .
O28 Cd3 O3W 91.8(3) 3_445 .
O4W Cd3 O3W 82.0(3) . .
O2W Cd3 O3W 93.6(5) . .
O21 Cd3 K3 70.7(2) . 2_655
O25 Cd3 K3 125.96(19) 5_676 2_655
O28 Cd3 K3 110.15(19) 3_445 2_655
O4W Cd3 K3 44.0(2) . 2_655
O2W Cd3 K3 132.1(4) . 2_655
O3W Cd3 K3 44.6(2) . 2_655
O21 Cd3 K4 132.9(2) . .
O25 Cd3 K4 89.7(2) 5_676 .
O28 Cd3 K4 53.3(2) 3_445 .
O4W Cd3 K4 37.6(3) . .
O2W Cd3 K4 142.7(3) . .
O3W Cd3 K4 86.8(3) . .
K3 Cd3 K4 69.86(15) 2_655 .
O34 Si1 O29 110.5(4) . .
O34 Si1 O12 110.9(4) . .
O29 Si1 O12 108.8(4) . .
O34 Si1 O23 109.8(4) . .
O29 Si1 O23 108.0(3) . .
O12 Si1 O23 108.8(4) . .
Cd2 O1W K4 98.3(4) . 3_545
Cd3 O3W K3 100.3(3) . 2_655
Cd3 O4W K4 111.5(4) . .
Cd3 O4W K3 101.7(3) . 2_655
K4 O4W K3 114.3(4) . 2_655
O5W' O5W K1 23.5(12) . .
O5W' O5W K1 69.6(14) . 2_655
K1 O5W K1 47.2(4) . 2_655
O5W' O5W K5' 103.3(16) . .
K1 O5W K5' 90.7(8) . .
K1 O5W K5' 54.7(6) 2_655 .
O5W' O5W K5 118.5(16) . .
K1 O5W K5 102.4(7) . .
K1 O5W K5 59.5(4) 2_655 .
K5' O5W K5 17.3(5) . .
O5W' O5W K5' 30.7(13) . 2_655
K1 O5W K5' 44.5(5) . 2_655
K1 O5W K5' 75.7(6) 2_655 2_655
K5' O5W K5' 84.0(9) . 2_655
K5 O5W K5' 101.2(7) . 2_655
O5W O5W' K1 135(2) . .
O5W O5W' K1 80.5(14) . 2_655
K1 O5W' K1 56.4(8) . 2_655
O5W O5W' K5' 134.8(18) . 2_655
K1 O5W' K5' 71.7(11) . 2_655
K1 O5W' K5' 101.2(10) 2_655 2_655
O5W O5W' K5 148.5(17) . 2_655
K1 O5W' K5 62.0(9) . 2_655
K1 O5W' K5 101.2(8) 2_655 2_655
K5' O5W' K5 13.7(5) 2_655 2_655
O5W O5W' K5' 55.8(13) . .
K1 O5W' K5' 95.8(12) . .
K1 O5W' K5' 47.0(5) 2_655 .
K5' O5W' K5' 92.2(11) 2_655 .
K5 O5W' K5' 102.4(9) 2_655 .
K5 O10W K5' 6.1(5) . .
K5' O14W K5' 83.4(12) 2_645 1_545
K1 O15W K1 50.5(3) 2_655 .
W1 O1 K1 145.4(4) . .
W1 O1 K5 139.3(5) . 2_655
K1 O1 K5 62.9(4) . 2_655
W1 O1 K5' 148.5(6) . 2_655
K1 O1 K5' 48.3(5) . 2_655
K5 O1 K5' 14.7(5) 2_655 2_655
W1 O2 W7 124.2(4) . .
W1 O3 W6 122.7(4) . .
W1 O3 K3 109.3(3) . 2_655
W6 O3 K3 95.9(3) . 2_655
W1 O4 W3 151.5(4) . .
W1 O4 K3 105.5(3) . 2_655
W3 O4 K3 100.2(3) . 2_655
W1 O5 W2 152.4(4) . .
W2 O6 K2 136.2(4) . 1_565
W2 O7 W8 124.0(4) . .
W2 O7 K4 118.8(4) . 3
W8 O7 K4 115.1(4) . 3
W2 O8 W9 123.9(4) . .
W2 O8 K2 106.3(3) . 4_655
W9 O8 K2 100.4(3) . 4_655
W2 O9 W3 153.3(4) . .
W2 O9 K2 100.7(3) . 4_655
W3 O9 K2 103.7(3) . 4_655
W3 O10 K3 153.3(4) . .
W3 O11 W5 121.7(4) . .
W3 O11 K3 111.5(3) . 2_655
W5 O11 K3 99.6(3) . 2_655
Si1 O12 W5 124.2(4) . .
Si1 O12 W4 124.6(4) . .
W5 O12 W4 91.7(2) . .
Si1 O12 W3 125.7(4) . .
W5 O12 W3 90.0(2) . .
W4 O12 W3 90.3(2) . .
W3 O13 W4 123.6(4) . .
W3 O13 K2 107.5(3) . 4_655
W4 O13 K2 99.6(3) . 4_655
W4 O14 K2 145.6(4) . .
W4 O14 K4 100.8(4) . 3_545
K2 O14 K4 58.0(2) . 3_545
W4 O15 Cd2 134.0(4) . .
W4 O15 K4 92.0(3) . 3_545
Cd2 O15 K4 107.7(3) . 3_545
W4 O16 W9 148.3(4) . .
W4 O16 K2 106.4(3) . 4_655
W9 O16 K2 104.8(3) . 4_655
W5 O17 W4 120.1(3) . .
W5 O18 K5 164.6(5) . 2_645
W5 O18 K5' 151.1(6) . 2_645
K5 O18 K5' 17.3(4) 2_645 2_645
W5 O19 Cd2 132.4(4) . .
W6 O20 W5 149.3(4) . .
W6 O20 K3 107.3(3) . 2_655
W5 O20 K3 103.1(3) . 2_655
W6 O21 Cd3 152.7(5) . .
W6 O22 Cd1 134.3(4) . 7_666
Si1 O23 W6 124.7(3) . .
Si1 O23 W7 126.2(4) . .
W6 O23 W7 93.4(2) . .
W7 O24 W6 121.1(3) . .
W7 O25 Cd3 172.5(4) . 5_676
W7 O26 Cd2 130.7(3) . 7_666
W7 O26 Cd1 130.8(3) . 7_666
Cd2 O26 Cd1 95.6(3) 7_666 7_666
W8 O27 W7 151.0(4) . .
W8 O28 Cd3 136.0(4) . 3
W8 O28 K4 99.3(3) . 3
Cd3 O28 K4 93.7(3) 3 3
Si1 O29 W8 126.3(4) . .
Si1 O29 W9 123.5(3) . .
W8 O29 W9 93.3(2) . .
W8 O30 Cd1 131.5(4) . .
W8 O30 Cd2 129.3(3) . 7_666
Cd1 O30 Cd2 95.3(2) . 7_666
W8 O31 W9 121.4(3) . .
W9 O32 K5' 166.7(8) . 4_645
W9 O32 K5 148.1(6) . 4_645
K5' O32 K5 18.7(5) 4_645 4_645
W9 O33 Cd1 133.4(4) . .
Si1 O34 Cd1 123.1(4) . 7_666
Si1 O34 Cd2 123.3(4) . .
Cd1 O34 Cd2 93.9(2) 7_666 .
Si1 O34 Cd1 122.8(4) . .
Cd1 O34 Cd1 93.1(2) 7_666 .
Cd2 O34 Cd1 92.1(2) . .
O5W' K1 K1 88.1(10) . 2_655
O5W' K1 O15W 116.7(10) . .
K1 K1 O15W 64.77(14) 2_655 .
O5W' K1 O5W' 104.3(13) . 2_655
K1 K1 O5W' 35.5(6) 2_655 2_655
O15W K1 O5W' 85.6(6) . 2_655
O5W' K1 O5W 21.4(10) . .
K1 K1 O5W 67.9(4) 2_655 .
O15W K1 O5W 100.2(4) . .
O5W' K1 O5W 90.2(7) 2_655 .
O5W' K1 O1 148.8(10) . .
K1 K1 O1 122.9(2) 2_655 .
O15W K1 O1 83.5(2) . .
O5W' K1 O1 100.6(6) 2_655 .
O5W K1 O1 168.8(5) . .
O5W' K1 O5W 120.7(10) . 2_655
K1 K1 O5W 64.9(4) 2_655 2_655
O15W K1 O5W 98.6(4) . 2_655
O5W' K1 O5W 29.9(7) 2_655 2_655
O5W K1 O5W 114.0(7) . 2_655
O1 K1 O5W 75.5(5) . 2_655
O5W' K1 K5' 76.9(12) . 2_655
K1 K1 K5' 116.4(5) 2_655 2_655
O15W K1 K5' 166.3(6) . 2_655
O5W' K1 K5' 89.2(7) 2_655 2_655
O5W K1 K5' 92.5(8) . 2_655
O1 K1 K5' 85.0(7) . 2_655
O5W K1 K5' 71.2(6) 2_655 2_655
O5W' K1 O7W 77.3(10) . .
K1 K1 O7W 136.7(3) 2_655 .
O15W K1 O7W 85.7(4) . .
O5W' K1 O7W 170.9(7) 2_655 .
O5W K1 O7W 88.6(5) . .
O1 K1 O7W 81.1(4) . .
O5W K1 O7W 155.5(5) 2_655 .
K5' K1 O7W 99.8(6) 2_655 .
O5W' K1 K5 92.4(10) . 2_655
K1 K1 K5 128.2(3) 2_655 2_655
O15W K1 K5 149.7(3) . 2_655
O5W' K1 K5 95.5(6) 2_655 2_655
O5W K1 K5 110.1(5) . 2_655
O1 K1 K5 66.5(4) . 2_655
O5W K1 K5 70.8(5) 2_655 2_655
K5' K1 K5 18.7(5) 2_655 2_655
O7W K1 K5 93.4(4) . 2_655
O5W' K1 K5' 63.2(10) . .
K1 K1 K5' 36.0(3) 2_655 .
O15W K1 K5' 99.7(4) . .
O5W' K1 K5' 41.4(7) 2_655 .
O5W K1 K5' 49.6(6) . .
O1 K1 K5' 140.5(4) . .
O5W K1 K5' 65.1(6) 2_655 .
K5' K1 K5' 84.5(9) 2_655 .
O7W K1 K5' 138.3(5) . .
K5 K1 K5' 100.9(6) 2_655 .
O5W' K1 W1 163.2(10) . .
K1 K1 W1 108.72(12) 2_655 .
O15W K1 W1 71.67(9) . .
O5W' K1 W1 90.5(6) 2_655 .
O5W K1 W1 171.7(4) . .
O1 K1 W1 14.82(19) . .
O5W K1 W1 69.5(4) 2_655 .
K5' K1 W1 95.7(6) 2_655 .
O7W K1 W1 89.3(3) . .
K5 K1 W1 78.0(3) 2_655 .
K5' K1 W1 131.8(4) . .
O14 K2 K4 64.5(3) . 3_545
O14 K2 O6 129.9(2) . 1_545
K4 K2 O6 79.8(3) 3_545 1_545
O14 K2 O16 132.8(2) . 4_645
K4 K2 O16 162.6(3) 3_545 4_645
O6 K2 O16 86.4(2) 1_545 4_645
O14 K2 O8 76.8(2) . 4_645
K4 K2 O8 141.3(3) 3_545 4_645
O6 K2 O8 130.4(2) 1_545 4_645
O16 K2 O8 56.0(2) 4_645 4_645
O14 K2 O6W 69.6(3) . .
K4 K2 O6W 89.5(3) 3_545 .
O6 K2 O6W 76.5(3) 1_545 .
O16 K2 O6W 97.4(3) 4_645 .
O8 K2 O6W 77.8(3) 4_645 .
O14 K2 O13 134.8(2) . 4_645
K4 K2 O13 114.3(3) 3_545 4_645
O6 K2 O13 90.8(2) 1_545 4_645
O16 K2 O13 55.1(2) 4_645 4_645
O8 K2 O13 91.6(2) 4_645 4_645
O6W K2 O13 150.8(3) . 4_645
O14 K2 O9 87.7(2) . 4_645
K4 K2 O9 120.7(3) 3_545 4_645
O6 K2 O9 142.1(2) 1_545 4_645
O16 K2 O9 66.0(2) 4_645 4_645
O8 K2 O9 53.4(2) 4_645 4_645
O6W K2 O9 130.1(3) . 4_645
O13 K2 O9 52.48(19) 4_645 4_645
O14 K2 W9 105.92(19) . 4_645
K4 K2 W9 165.2(3) 3_545 4_645
O6 K2 W9 100.35(18) 1_545 4_645
O16 K2 W9 28.99(14) 4_645 4_645
O8 K2 W9 32.01(15) 4_645 4_645
O6W K2 W9 76.2(2) . 4_645
O13 K2 W9 80.49(15) 4_645 4_645
O9 K2 W9 67.99(15) 4_645 4_645
O14 K2 W2 71.28(17) . 4_645
K4 K2 W2 127.2(2) 3_545 4_645
O6 K2 W2 153.00(18) 1_545 4_645
O16 K2 W2 67.12(15) 4_645 4_645
O8 K2 W2 27.70(16) 4_645 4_645
O6W K2 W2 101.0(3) . 4_645
O13 K2 W2 78.47(15) 4_645 4_645
O9 K2 W2 29.19(13) 4_645 4_645
W9 K2 W2 53.71(4) 4_645 4_645
O14 K2 W4 153.43(18) . 4_645
K4 K2 W4 135.8(2) 3_545 4_645
O6 K2 W4 76.06(16) 1_545 4_645
O16 K2 W4 28.41(14) 4_645 4_645
O8 K2 W4 80.80(16) 4_645 4_645
O6W K2 W4 119.3(2) . 4_645
O13 K2 W4 31.53(14) 4_645 4_645
O9 K2 W4 67.31(14) 4_645 4_645
W9 K2 W4 57.31(4) 4_645 4_645
W2 K2 W4 82.24(6) 4_645 4_645
O14 K2 W3 108.36(19) . 4_645
K4 K2 W3 111.4(2) 3_545 4_645
O6 K2 W3 117.17(17) 1_545 4_645
O16 K2 W3 65.97(16) 4_645 4_645
O8 K2 W3 78.63(16) 4_645 4_645
O6W K2 W3 156.2(3) . 4_645
O13 K2 W3 26.90(14) 4_645 4_645
O9 K2 W3 28.64(13) 4_645 4_645
W9 K2 W3 81.85(5) 4_645 4_645
W2 K2 W3 57.54(4) 4_645 4_645
W4 K2 W3 52.56(4) 4_645 4_645
O10 K3 O4W 104.0(3) . 2_655
O10 K3 O3W 140.3(3) . 2_655
O4W K3 O3W 64.7(2) 2_655 2_655
O10 K3 O20 144.0(3) . 2_655
O4W K3 O20 103.8(3) 2_655 2_655
O3W K3 O20 73.2(2) 2_655 2_655
O10 K3 O11 92.1(2) . 2_655
O4W K3 O11 158.0(3) 2_655 2_655
O3W K3 O11 111.4(2) 2_655 2_655
O20 K3 O11 55.8(2) 2_655 2_655
O10 K3 O9W 68.9(3) . .
O4W K3 O9W 82.0(5) 2_655 .
O3W K3 O9W 71.8(3) 2_655 .
O20 K3 O9W 137.5(3) 2_655 .
O11 K3 O9W 118.3(5) 2_655 .
O10 K3 O3 116.9(2) . 2_655
O4W K3 O3 70.2(2) 2_655 2_655
O3W K3 O3 95.7(2) 2_655 2_655
O20 K3 O3 54.1(2) 2_655 2_655
O11 K3 O3 89.3(2) 2_655 2_655
O9W K3 O3 152.2(4) . 2_655
O10 K3 O4 84.4(2) . 2_655
O4W K3 O4 114.2(3) 2_655 2_655
O3W K3 O4 135.2(2) 2_655 2_655
O20 K3 O4 63.5(2) 2_655 2_655
O11 K3 O4 51.8(2) 2_655 2_655
O9W K3 O4 151.9(3) . 2_655
O3 K3 O4 49.72(18) 2_655 2_655
O10 K3 W5 123.8(2) . 2_655
O4W K3 W5 131.5(2) 2_655 2_655
O3W K3 W5 81.43(18) 2_655 2_655
O20 K3 W5 29.95(14) 2_655 2_655
O11 K3 W5 32.18(15) 2_655 2_655
O9W K3 W5 120.4(4) . 2_655
O3 K3 W5 80.44(15) 2_655 2_655
O4 K3 W5 67.11(15) 2_655 2_655
O10 K3 W6 146.5(2) . 2_655
O4W K3 W6 78.5(2) 2_655 2_655
O3W K3 W6 71.53(18) 2_655 2_655
O20 K3 W6 27.74(14) 2_655 2_655
O11 K3 W6 79.82(16) 2_655 2_655
O9W K3 W6 143.0(3) . 2_655
O3 K3 W6 31.66(14) 2_655 2_655
O4 K3 W6 64.96(14) 2_655 2_655
W5 K3 W6 57.64(5) 2_655 2_655
O10 K3 W3 79.40(19) . 2_655
O4W K3 W3 142.8(2) 2_655 2_655
O3W K3 W3 133.6(2) 2_655 2_655
O20 K3 W3 64.67(15) 2_655 2_655
O11 K3 W3 26.03(15) 2_655 2_655
O9W K3 W3 131.3(4) . 2_655
O3 K3 W3 75.35(14) 2_655 2_655
O4 K3 W3 28.65(13) 2_655 2_655
W5 K3 W3 52.31(4) 2_655 2_655
W6 K3 W3 79.55(6) 2_655 2_655
O10 K3 Cd3 136.5(2) . 2_655
O4W K3 Cd3 34.36(18) 2_655 2_655
O3W K3 Cd3 35.09(16) 2_655 2_655
O20 K3 Cd3 76.96(16) 2_655 2_655
O11 K3 Cd3 131.37(17) 2_655 2_655
O9W K3 Cd3 87.7(3) . 2_655
O3 K3 Cd3 69.57(14) 2_655 2_655
O4 K3 Cd3 118.85(16) 2_655 2_655
W5 K3 Cd3 99.66(7) 2_655 2_655
W6 K3 Cd3 58.99(5) 2_655 2_655
W3 K3 Cd3 138.53(8) 2_655 2_655
O4W K4 O7 105.6(4) . 3_445
O4W K4 K2 118.8(4) . 3_455
O7 K4 K2 99.2(3) 3_445 3_455
O4W K4 O14 106.0(4) . 3_455
O7 K4 O14 147.3(5) 3_445 3_455
K2 K4 O14 57.5(2) 3_455 3_455
O4W K4 O15 87.2(4) . 3_455
O7 K4 O15 137.5(4) 3_445 3_455
K2 K4 O15 109.8(3) 3_455 3_455
O14 K4 O15 52.7(3) 3_455 3_455
O4W K4 O28 63.9(3) . 3_445
O7 K4 O28 52.4(2) 3_445 3_445
K2 K4 O28 146.8(4) 3_455 3_445
O14 K4 O28 155.6(4) 3_455 3_445
O15 K4 O28 103.3(3) 3_455 3_445
O4W K4 O1W 88.8(4) . 3_455
O7 K4 O1W 79.6(3) 3_445 3_455
K2 K4 O1W 151.2(4) 3_455 3_455
O14 K4 O1W 109.4(4) 3_455 3_455
O15 K4 O1W 60.0(3) 3_455 3_455
O28 K4 O1W 50.9(2) 3_445 3_455
O4W K4 W4 106.5(3) . 3_455
O7 K4 W4 142.6(4) 3_445 3_455
K2 K4 W4 81.7(2) 3_455 3_455
O14 K4 W4 27.02(17) 3_455 3_455
O15 K4 W4 28.84(16) 3_455 3_455
O28 K4 W4 130.9(3) 3_445 3_455
O1W K4 W4 82.3(3) 3_455 3_455
O4W K4 W2 120.0(4) . 3_445
O7 K4 W2 24.34(17) 3_445 3_445
K2 K4 W2 75.0(2) 3_455 3_445
O14 K4 W2 125.6(3) 3_455 3_445
O15 K4 W2 147.0(4) 3_455 3_445
O28 K4 W2 76.3(2) 3_445 3_445
O1W K4 W2 99.5(3) 3_455 3_445
W4 K4 W2 133.4(3) 3_455 3_445
O4W K4 W8 83.1(3) . 3_445
O7 K4 W8 26.84(18) 3_445 3_445
K2 K4 W8 123.7(3) 3_455 3_445
O14 K4 W8 169.1(4) 3_455 3_445
O15 K4 W8 123.4(3) 3_455 3_445
O28 K4 W8 25.63(14) 3_445 3_445
O1W K4 W8 64.2(2) 3_455 3_445
W4 K4 W8 145.2(3) 3_455 3_445
W2 K4 W8 50.64(12) 3_445 3_445
O4W K4 Cd3 30.9(2) . .
O7 K4 Cd3 80.0(3) 3_445 .
K2 K4 Cd3 141.5(4) 3_455 .
O14 K4 Cd3 132.7(3) 3_455 .
O15 K4 Cd3 94.5(3) 3_455 .
O28 K4 Cd3 33.09(15) 3_445 .
O1W K4 Cd3 67.1(2) 3_455 .
W4 K4 Cd3 121.9(2) 3_455 .
W2 K4 Cd3 100.6(2) 3_445 .
W8 K4 Cd3 54.51(12) 3_445 .
O4W K4 K3 33.5(2) . 2_655
O7 K4 K3 97.3(3) 3_445 2_655
K2 K4 K3 89.2(3) 3_455 2_655
O14 K4 K3 104.3(3) 3_455 2_655
O15 K4 K3 113.0(3) 3_455 2_655
O28 K4 K3 79.6(2) 3_445 2_655
O1W K4 K3 119.7(3) 3_455 2_655
W4 K4 K3 120.1(2) 3_455 2_655
W2 K4 K3 99.5(2) 3_445 2_655
W8 K4 K3 86.6(2) 3_445 2_655
Cd3 K4 K3 53.29(13) . 2_655
K5' K5 O10W 159.0(19) . .
K5' K5 K1 61.6(17) . 2_655
O10W K5 K1 124.7(5) . 2_655
K5' K5 O32 78.2(16) . 4_655
O10W K5 O32 117.4(6) . 4_655
K1 K5 O32 98.5(4) 2_655 4_655
K5' K5 O18 95.2(18) . 2_665
O10W K5 O18 66.6(4) . 2_665
K1 K5 O18 137.5(5) 2_655 2_665
O32 K5 O18 111.6(4) 4_655 2_665
K5' K5 O1 111.6(18) . 2_655
O10W K5 O1 75.1(5) . 2_655
K1 K5 O1 50.6(2) 2_655 2_655
O32 K5 O1 117.1(5) 4_655 2_655
O18 K5 O1 127.8(5) 2_665 2_655
K5' K5 O5W 70.7(16) . .
O10W K5 O5W 97.8(6) . .
K1 K5 O5W 49.8(4) 2_655 .
O32 K5 O5W 143.4(7) 4_655 .
O18 K5 O5W 90.3(5) 2_665 .
O1 K5 O5W 60.6(4) 2_655 .
K5' K5 O5W' 41.8(17) . 2_655
O10W K5 O5W' 149.6(7) . 2_655
K1 K5 O5W' 25.6(4) 2_655 2_655
O32 K5 O5W' 78.2(5) 4_655 2_655
O18 K5 O5W' 134.8(7) 2_665 2_655
O1 K5 O5W' 74.5(5) 2_655 2_655
O5W K5 O5W' 65.9(6) . 2_655
K5' K5 K1 51.6(16) . .
O10W K5 K1 125.8(4) . .
K1 K5 K1 21.04(14) 2_655 .
O32 K5 K1 110.7(4) 4_655 .
O18 K5 K1 116.6(4) 2_665 .
O1 K5 K1 61.5(3) 2_655 .
O5W K5 K1 33.4(4) . .
O5W' K5 K1 32.5(4) 2_655 .
K5' K5 K5' 28.0(16) . 2_655
O10W K5 K5' 138.5(5) . 2_655
K1 K5 K5' 46.7(4) 2_655 2_655
O32 K5 K5' 103.9(5) 4_655 2_655
O18 K5 K5' 95.8(4) 2_665 2_655
O1 K5 K5' 90.0(5) 2_655 2_655
O5W K5 K5' 42.9(5) . 2_655
O5W' K5 K5' 40.5(6) 2_655 2_655
K1 K5 K5' 29.0(3) . 2_655
K5 K5' K1 99.7(18) . 2_655
K5 K5' O5W' 124(2) . 2_655
K1 K5' O5W' 31.4(6) 2_655 2_655
K5 K5' O32 83.2(16) . 4_655
K1 K5' O32 107.4(8) 2_655 4_655
O5W' K5' O32 90.2(9) 2_655 4_655
K5 K5' O5W 92.0(17) . .
K1 K5' O5W 54.1(5) 2_655 .
O5W' K5' O5W 76.5(9) 2_655 .
O32 K5' O5W 159.9(9) 4_655 .
K5 K5' O18 67.5(18) . 2_665
K1 K5' O18 141.8(8) 2_655 2_665
O5W' K5' O18 161.2(10) 2_655 2_665
O32 K5' O18 106.5(8) 4_655 2_665
O5W K5' O18 89.3(7) . 2_665
K5 K5' O10W 14.9(14) . .
K1 K5' O10W 105.2(8) 2_655 .
O5W' K5' O10W 134.0(10) 2_655 .
O32 K5' O10W 94.7(8) 4_655 .
O5W K5' O10W 84.4(8) . .
O18 K5' O10W 54.7(5) 2_665 .
K5 K5' O14W 143(2) . 1_565
K1 K5' O14W 108.6(10) 2_655 1_565
O5W' K5' O14W 90.7(10) 2_655 1_565
O32 K5' O14W 109.0(7) 4_655 1_565
O5W K5' O14W 86.4(7) . 1_565
O18 K5' O14W 75.9(6) 2_665 1_565
O10W K5' O14W 129.8(8) . 1_565
K5 K5' O1 53.6(15) . 2_655
K1 K5' O1 46.7(4) 2_655 2_655
O5W' K5' O1 75.9(8) 2_655 2_655
O32 K5' O1 105.3(7) 4_655 2_655
O5W K5' O1 57.3(5) . 2_655
O18 K5' O1 107.0(8) 2_665 2_655
O10W K5' O1 58.8(5) . 2_655
O14W K5' O1 143.1(7) 1_565 2_655
K5 K5' O5W' 110.6(18) . .
K1 K5' O5W' 43.7(5) 2_655 .
O5W' K5' O5W' 58.4(10) 2_655 .
O32 K5' O5W' 148.3(10) 4_655 .
O5W K5' O5W' 21.0(6) . .
O18 K5' O5W' 105.1(7) 2_665 .
O10W K5' O5W' 104.8(8) . .
O14W K5' O5W' 77.3(7) 1_565 .
O1 K5' O5W' 66.3(6) 2_655 .
K5 K5' O5W 139(2) . 2_655
K1 K5' O5W 42.9(5) 2_655 2_655
O5W' K5' O5W 14.5(6) 2_655 2_655
O32 K5' O5W 92.4(8) 4_655 2_655
O5W K5' O5W 78.5(8) . 2_655
O18 K5' O5W 150.4(8) 2_665 2_655
O10W K5' O5W 147.8(8) . 2_655
O14W K5' O5W 76.4(8) 1_565 2_655
O1 K5' O5W 89.1(6) 2_655 2_655
O5W' K5' O5W 58.2(7) . 2_655
K5 K5' K1 117.6(18) . .
K1 K5' K1 27.6(3) 2_655 .
O5W' K5' K1 37.5(6) 2_655 .
O32 K5' K1 127.3(8) 4_655 .
O5W K5' K1 39.6(5) . .
O18 K5' K1 126.0(6) 2_665 .
O10W K5' K1 116.9(6) . .
O14W K5' K1 83.0(7) 1_565 .
O1 K5' K1 65.3(4) 2_655 .
O5W' K5' K1 21.0(4) . .
O5W K5' K1 39.2(4) 2_655 .

loop_
_geom_bond_atom_site_label_1
_geom_bond_atom_site_label_2
_geom_bond_distance
_geom_bond_site_symmetry_2
W1 O1 1.745(7) .
W1 O3 1.862(7) .
W1 O2 1.894(7) .
W1 O5 1.903(7) .
W1 O4 1.908(7) .
W1 K1 3.878(2) .
W2 O6 1.724(7) .
W2 O8 1.858(8) .
W2 O7 1.881(7) .
W2 O9 1.903(7) .
W2 O5 1.937(7) .
W2 K2 3.836(3) 4_655
W2 K4 4.000(10) 3
W3 O10 1.715(7) .
W3 O13 1.869(7) .
W3 O11 1.874(7) .
W3 O4 1.935(7) .
W3 O9 1.943(7) .
W3 O12 2.511(7) .
W3 K2 3.939(3) 4_655
W3 K3 3.973(3) 2_655
W4 O14 1.710(7) .
W4 O15 1.784(7) .
W4 O16 1.915(7) .
W4 O17 1.955(8) .
W4 O13 2.049(7) .
W4 O12 2.360(7) .
W4 K4 3.695(10) 3_545
W4 K2 3.863(3) 4_655
W5 O18 1.724(8) .
W5 O19 1.782(7) .
W5 O17 1.942(7) .
W5 O20 1.954(7) .
W5 O11 2.058(7) .
W5 O12 2.344(7) .
W5 K3 3.811(3) 2_655
W6 O21 1.753(7) .
W6 O22 1.780(7) .
W6 O20 1.884(7) .
W6 O24 1.985(7) .
W6 O3 2.038(7) .
W6 O23 2.293(6) .
W6 K3 3.863(3) 2_655
W7 O25 1.732(7) .
W7 O26 1.820(7) .
W7 O24 1.897(7) .
W7 O27 1.936(7) .
W7 O2 1.993(7) .
W7 O23 2.351(6) .
W8 O28 1.762(7) .
W8 O30 1.798(7) .
W8 O27 1.888(7) .
W8 O31 1.921(7) .
W8 O7 2.004(7) .
W8 O29 2.308(6) .
W9 O32 1.734(7) .
W9 O33 1.773(7) .
W9 O16 1.918(7) .
W9 O31 1.968(7) .
W9 O8 2.062(7) .
W9 O29 2.358(7) .
W9 K2 3.827(3) 4_655
Cd1 O22 2.210(7) 7_666
Cd1 O33 2.223(7) .
Cd1 O30 2.286(7) .
Cd1 O26 2.296(7) 7_666
Cd1 O34 2.323(7) 7_666
Cd1 O34 2.343(7) .
Cd1 Cd2 3.3726(13) .
Cd1 Cd1 3.3887(17) 7_666
Cd1 Cd2 3.4079(12) 7_666
Cd2 O15 2.219(7) .
Cd2 O19 2.242(7) .
Cd2 O26 2.257(7) 7_666
Cd2 O1W 2.299(8) .
Cd2 O30 2.324(7) 7_666
Cd2 O34 2.342(6) .
Cd2 Cd1 3.4079(12) 7_666
Cd3 O21 2.223(8) .
Cd3 O25 2.259(7) 5_676
Cd3 O28 2.277(7) 3_445
Cd3 O4W 2.297(9) .
Cd3 O2W 2.310(11) .
Cd3 O3W 2.329(8) .
Cd3 K3 3.985(3) 2_655
Si1 O34 1.609(7) .
Si1 O29 1.642(7) .
Si1 O12 1.650(7) .
Si1 O23 1.654(7) .
O1W K4 3.424(14) 3_545
O3W K3 2.845(8) 2_655
O4W K4 2.729(14) .
O4W K3 2.826(10) 2_655
O5W O5W' 1.19(3) .
O5W K1 2.308(19) .
O5W K1 2.360(18) 2_655
O5W K5' 2.76(2) .
O5W K5 2.92(2) .
O5W K5' 3.38(3) 2_655
O5W' K1 1.30(2) .
O5W' K1 2.24(2) 2_655
O5W' K5' 2.44(3) 2_655
O5W' K5 3.01(3) 2_655
O5W' K5' 3.25(3) .
O6W K2 2.900(14) .
O7W K1 2.462(14) .
O9W K3 2.890(12) .
O10W K5 2.107(18) .
O10W K5' 2.93(3) .
O14W K5' 3.11(3) 2_645
O14W K5' 3.11(3) 1_545
O15W K1 2.194(11) 2_655
O15W K1 2.194(11) .
O1 K1 2.313(8) .
O1 K5 2.744(13) 2_655
O1 K5' 3.17(2) 2_655
O3 K3 3.080(8) 2_655
O4 K3 3.145(8) 2_655
O6 K2 2.828(7) 1_565
O7 K4 2.739(12) 3
O8 K2 2.874(8) 4_655
O9 K2 2.996(7) 4_655
O10 K3 2.707(8) .
O11 K3 2.883(8) 2_655
O13 K2 2.949(8) 4_655
O14 K2 2.776(8) .
O14 K4 2.971(12) 3_545
O15 K4 3.173(13) 3_545
O16 K2 2.858(7) 4_655
O18 K5 2.698(13) 2_645
O18 K5' 2.91(3) 2_645
O20 K3 2.859(8) 2_655
O22 Cd1 2.210(7) 7_666
O25 Cd3 2.259(7) 5_676
O26 Cd2 2.257(7) 7_666
O26 Cd1 2.296(7) 7_666
O28 Cd3 2.277(7) 3
O28 K4 3.342(12) 3
O30 Cd2 2.324(7) 7_666
O32 K5' 2.652(19) 4_645
O32 K5 2.690(13) 4_645
O34 Cd1 2.323(7) 7_666
K1 K1 1.870(4) 2_655
K1 O5W' 2.24(2) 2_655
K1 O5W 2.360(18) 2_655
K1 K5' 2.38(2) 2_655
K1 K5 2.662(11) 2_655
K1 K5' 3.62(2) .
K2 K4 2.790(9) 3_545
K2 O6 2.828(8) 1_545
K2 O16 2.858(7) 4_645
K2 O8 2.874(8) 4_645
K2 O13 2.949(8) 4_645
K2 O9 2.996(7) 4_645
K2 W9 3.827(3) 4_645
K2 W2 3.836(3) 4_645
K2 W4 3.863(3) 4_645
K2 W3 3.939(3) 4_645
K3 O4W 2.826(10) 2_655
K3 O3W 2.845(8) 2_655
K3 O20 2.859(8) 2_655
K3 O11 2.883(8) 2_655
K3 O3 3.080(8) 2_655
K3 O4 3.145(8) 2_655
K3 W5 3.811(3) 2_655
K3 W6 3.863(3) 2_655
K3 W3 3.973(3) 2_655
K3 Cd3 3.985(3) 2_655
K4 O7 2.739(12) 3_445
K4 K2 2.790(9) 3_455
K4 O14 2.971(12) 3_455
K4 O15 3.173(13) 3_455
K4 O28 3.342(12) 3_445
K4 O1W 3.424(14) 3_455
K4 W4 3.695(10) 3_455
K4 W2 4.000(10) 3_445
K5 K5' 0.87(2) .
K5 K1 2.662(11) 2_655
K5 O32 2.690(13) 4_655
K5 O18 2.698(13) 2_665
K5 O1 2.744(13) 2_655
K5 O5W' 3.01(3) 2_655
K5' K1 2.38(2) 2_655
K5' O5W' 2.44(3) 2_655
K5' O32 2.652(19) 4_655
K5' O18 2.91(3) 2_665
K5' O14W 3.11(3) 1_565
K5' O1 3.17(2) 2_655
K5' O5W 3.38(3) 2_655
